data_7003191
loop_
_publ_author_name
'Jarenmark, Martin'
'Kappen, Sascha'
'Haukka, Matti'
'Nordlander, Ebbe'

_publ_section_title
;
 Symmetrical and unsymmetrical dizinc complexes as models for the
 active sites of hydrolytic enzymes
;
_journal_issue 8
_journal_name_full 'Dalton Transactions'
_journal_page_first 993
_journal_page_last 996
_journal_paper_doi 10.1039/b713664a
_journal_year 2008
_chemical_formula_moiety 'C62 H78 N8 O10 Zn4, C2 H6 O, 2(F6 P), H2 O'
_chemical_formula_sum 'C64 H86 F12 N8 O12 P2 Zn4'
_chemical_formula_weight 1710.83
_chemical_name_systematic
;
?
;
_space_group_IT_number 15
_symmetry_cell_setting monoclinic
_symmetry_space_group_name_Hall '-C 2yc'
_symmetry_space_group_name_H-M 'C 1 2/c 1'
_atom_sites_solution_hydrogens mixed
_atom_sites_solution_primary direct
_atom_sites_solution_secondary difmap
_audit_creation_method SHELXL-97
_cell_angle_alpha 90.00
_cell_angle_beta 93.3150(10)
_cell_angle_gamma 90.00
_cell_formula_units_Z 4
_cell_length_a 24.5080(5)
_cell_length_b 14.4476(3)
_cell_length_c 21.2277(3)
_cell_measurement_reflns_used 30194
_cell_measurement_temperature 120(2)
_cell_measurement_theta_max 27.10
_cell_measurement_theta_min 1.00
_cell_volume 7503.8(2)
_computing_cell_refinement 'Denzo/Scalepack (Otwinowski & Minor, 1997)'
_computing_data_collection 'Collect (Bruker AXS BV, 1997-2004)'
_computing_data_reduction 'Denzo/Scalepack (Otwinowski & Minor, 1997)'
_computing_molecular_graphics 'Diamond v.3.1e (Brandenburg, 2007)'
_computing_publication_material 'SHELXL-97 (Sheldrick, 1997)'
_computing_structure_refinement 'SHELXL-97 (Sheldrick, 1997)'
_computing_structure_solution 'SHELXS-97 (Sheldrick, 1997)'
_diffrn_ambient_temperature 120(2)
_diffrn_detector_area_resol_mean 9
_diffrn_measured_fraction_theta_full 0.994
_diffrn_measured_fraction_theta_max 0.994
_diffrn_measurement_device '95mm CCD camera on \k-goniostat'
_diffrn_measurement_device_type 'Nonius KappaCCD'
_diffrn_measurement_method '\f scans and \w scans with \k offset'
_diffrn_radiation_monochromator 'horizontally mounted graphite crystal'
_diffrn_radiation_source 'fine-focus sealed tube'
_diffrn_radiation_type MoK\a
_diffrn_radiation_wavelength 0.71073
_diffrn_reflns_av_R_equivalents 0.0570
_diffrn_reflns_av_sigmaI/netI 0.0410
_diffrn_reflns_limit_h_max 31
_diffrn_reflns_limit_h_min -31
_diffrn_reflns_limit_k_max 18
_diffrn_reflns_limit_k_min -18
_diffrn_reflns_limit_l_max 27
_diffrn_reflns_limit_l_min -26
_diffrn_reflns_number 61458
_diffrn_reflns_theta_full 27.15
_diffrn_reflns_theta_max 27.15
_diffrn_reflns_theta_min 2.56
_exptl_absorpt_coefficient_mu 1.397
_exptl_absorpt_correction_T_max 0.8694
_exptl_absorpt_correction_T_min 0.6990
_exptl_absorpt_correction_type multi-scan
_exptl_absorpt_process_details 'SADABS v.2.10 (Sheldrick, 2003)'
_exptl_crystal_colour colourless
_exptl_crystal_density_diffrn 1.514
_exptl_crystal_density_method 'not measured'
_exptl_crystal_description needle
_exptl_crystal_F_000 3520
_exptl_crystal_size_max 0.28
_exptl_crystal_size_mid 0.14
_exptl_crystal_size_min 0.10
_refine_diff_density_max 1.056
_refine_diff_density_min -0.761
_refine_diff_density_rms 0.087
_refine_ls_extinction_method none
_refine_ls_goodness_of_fit_ref 1.037
_refine_ls_hydrogen_treatment constr
_refine_ls_matrix_type full
_refine_ls_number_parameters 479
_refine_ls_number_reflns 8289
_refine_ls_number_restraints 29
_refine_ls_restrained_S_all 1.251
_refine_ls_R_factor_all 0.0735
_refine_ls_R_factor_gt 0.0453
_refine_ls_shift/su_max 0.002
_refine_ls_shift/su_mean 0.000
_refine_ls_structure_factor_coef Fsqd
_refine_ls_weighting_details 'calc w=1/[\s^2^(Fo^2^)+(0.0679P)^2^+17.9702P] where P=(Fo^2^+2Fc^2^)/3'
_refine_ls_weighting_scheme calc
_refine_ls_wR_factor_gt 0.1145
_refine_ls_wR_factor_ref 0.1301
_reflns_number_gt 6083
_reflns_number_total 8289
_reflns_threshold_expression >2sigma(I)
_cod_data_source_file b713664a.txt
_cod_data_source_block 3
_cod_original_sg_symbol_H-M 'C 2/c'
_cod_database_code 7003191

loop_
_symmetry_equiv_pos_as_xyz
'x, y, z'
'-x, y, -z+1/2'
'x+1/2, y+1/2, z'
'-x+1/2, y+1/2, -z+1/2'
'-x, -y, -z'
'x, -y, z-1/2'
'-x+1/2, -y+1/2, -z'
'x+1/2, -y+1/2, z-1/2'

loop_
_atom_site_label
_atom_site_type_symbol
_atom_site_fract_x
_atom_site_fract_y
_atom_site_fract_z
_atom_site_U_iso_or_equiv
_atom_site_adp_type
_atom_site_occupancy
_atom_site_symmetry_multiplicity
_atom_site_calc_flag
_atom_site_refinement_flags
_atom_site_disorder_assembly
_atom_site_disorder_group
Zn1 Zn 0.907510(19) 0.06443(3) 0.030824(19) 0.02586(14) Uani 1 1 d . . .
Zn2 Zn 0.931098(18) 0.10139(3) -0.123180(18) 0.02391(13) Uani 1 1 d . . .
P1 P 0.86106(7) 0.55627(10) -0.26094(7) 0.0634(5) Uani 1 1 d . . .
F1 F 0.8796(2) 0.6607(2) -0.24948(17) 0.1072(17) Uani 1 1 d . . .
F2 F 0.8718(2) 0.5648(2) -0.33374(18) 0.1062(17) Uani 1 1 d . . .
F3 F 0.84320(15) 0.4511(2) -0.27135(19) 0.0764(10) Uani 1 1 d . . .
F4 F 0.85056(16) 0.5490(3) -0.18821(15) 0.0813(11) Uani 1 1 d . . .
F5 F 0.92214(16) 0.5230(3) -0.2484(2) 0.0924(13) Uani 1 1 d . . .
F6 F 0.7999(2) 0.5875(4) -0.2742(2) 0.123(2) Uani 1 1 d . . .
O1 O 0.97517(11) 0.00550(18) 0.07248(11) 0.0279(6) Uani 1 1 d . . .
O2 O 0.91725(11) 0.15227(18) -0.03775(11) 0.0281(6) Uani 1 1 d . . .
O3 O 0.88173(12) -0.04796(19) -0.01779(12) 0.0330(6) Uani 1 1 d . . .
O4 O 0.86697(13) 0.0100(2) -0.11451(13) 0.0366(7) Uani 1 1 d . . .
O5 O 0.97052(12) -0.00434(19) -0.15988(12) 0.0328(6) Uani 1 1 d . . .
N1 N 0.84025(15) 0.0697(2) 0.08667(15) 0.0331(8) Uani 1 1 d . . .
N2 N 0.93234(14) 0.1730(2) 0.10084(14) 0.0290(7) Uani 1 1 d . . .
N3 N 0.99344(13) 0.2036(2) -0.13379(14) 0.0272(7) Uani 1 1 d . . .
N4 N 0.88542(13) 0.1966(2) -0.17948(14) 0.0257(7) Uani 1 1 d . . .
C1 C 0.80147(18) 0.0047(3) 0.08665(19) 0.0374(10) Uani 1 1 d . . .
H1 H 0.8021 -0.0441 0.0567 0.045 Uiso 1 1 calc R . .
C2 C 0.7605(2) 0.0063(4) 0.1287(2) 0.0448(11) Uani 1 1 d . . .
H2 H 0.7329 -0.0401 0.1274 0.054 Uiso 1 1 calc R . .
C3 C 0.7604(2) 0.0770(4) 0.1729(2) 0.0492(13) Uani 1 1 d . . .
H3 H 0.7334 0.0785 0.2033 0.059 Uiso 1 1 calc R . .
C4 C 0.7998(2) 0.1450(4) 0.1723(2) 0.0441(12) Uani 1 1 d . . .
H4 H 0.7999 0.1945 0.2018 0.053 Uiso 1 1 calc R . .
C5 C 0.83925(18) 0.1402(3) 0.12824(18) 0.0345(10) Uani 1 1 d . . .
C6 C 0.88227(19) 0.2134(3) 0.12420(19) 0.0365(10) Uani 1 1 d . . .
H6A H 0.8687 0.2632 0.0953 0.044 Uiso 1 1 calc R . .
H6B H 0.8904 0.2409 0.1664 0.044 Uiso 1 1 calc R . .
C7 C 0.96344(18) 0.1228(3) 0.15119(17) 0.0307(9) Uani 1 1 d . . .
H7A H 0.9384 0.1034 0.1837 0.037 Uiso 1 1 calc R . .
H7B H 0.9913 0.1646 0.1714 0.037 Uiso 1 1 calc R . .
C8 C 0.99148(16) 0.0380(3) 0.12559(18) 0.0274(8) Uani 1 1 d . . .
C9 C 0.96773(18) 0.2419(3) 0.07074(18) 0.0343(9) Uani 1 1 d . . .
H9A H 0.9995 0.2096 0.0542 0.041 Uiso 1 1 calc R . .
H9B H 0.9817 0.2867 0.1031 0.041 Uiso 1 1 calc R . .
C10 C 0.93787(18) 0.2936(3) 0.01781(18) 0.0323(9) Uani 1 1 d . . .
C11 C 0.9350(2) 0.3896(3) 0.0191(2) 0.0460(12) Uani 1 1 d . . .
H11 H 0.9520 0.4220 0.0539 0.055 Uiso 1 1 calc R . .
C12 C 0.9077(3) 0.4398(3) -0.0294(2) 0.0525(14) Uani 1 1 d . . .
C13 C 0.9047(4) 0.5449(4) -0.0279(3) 0.084(2) Uani 1 1 d . . .
H13A H 0.8970 0.5683 -0.0709 0.126 Uiso 1 1 calc R . .
H13B H 0.9396 0.5699 -0.0108 0.126 Uiso 1 1 calc R . .
H13C H 0.8754 0.5641 -0.0012 0.126 Uiso 1 1 calc R . .
C14 C 0.8814(2) 0.3904(3) -0.07818(19) 0.0422(11) Uani 1 1 d . . .
H14 H 0.8616 0.4232 -0.1108 0.051 Uiso 1 1 calc R . .
C15 C 0.88310(18) 0.2942(3) -0.08082(17) 0.0312(9) Uani 1 1 d . . .
C16 C 0.91279(17) 0.2454(3) -0.03313(17) 0.0290(9) Uani 1 1 d . . .
C17 C 0.85100(17) 0.2438(3) -0.13265(17) 0.0316(9) Uani 1 1 d . . .
H17A H 0.8265 0.2885 -0.1555 0.038 Uiso 1 1 calc R . .
H17B H 0.8278 0.1967 -0.1134 0.038 Uiso 1 1 calc R . .
C18 C 1.04157(17) 0.2102(3) -0.10019(18) 0.0320(9) Uani 1 1 d . . .
H18 H 1.0543 0.1584 -0.0760 0.038 Uiso 1 1 calc R . .
C19 C 1.07308(19) 0.2895(3) -0.09973(19) 0.0370(10) Uani 1 1 d . . .
H19 H 1.1074 0.2917 -0.0766 0.044 Uiso 1 1 calc R . .
C20 C 1.0538(2) 0.3657(3) -0.13349(19) 0.0380(10) Uani 1 1 d . . .
H20 H 1.0745 0.4213 -0.1334 0.046 Uiso 1 1 calc R . .
C21 C 1.00423(19) 0.3603(3) -0.16730(18) 0.0347(9) Uani 1 1 d . . .
H21 H 0.9901 0.4121 -0.1904 0.042 Uiso 1 1 calc R . .
C22 C 0.97519(17) 0.2775(3) -0.16705(16) 0.0272(8) Uani 1 1 d . . .
C23 C 0.92286(17) 0.2646(3) -0.20700(18) 0.0306(9) Uani 1 1 d . . .
H23A H 0.9040 0.3249 -0.2118 0.037 Uiso 1 1 calc R . .
H23B H 0.9318 0.2433 -0.2495 0.037 Uiso 1 1 calc R . .
C24 C 0.84901(16) 0.1487(3) -0.22903(17) 0.0286(8) Uani 1 1 d . . .
H24 H 0.8219 0.1118 -0.2062 0.034 Uiso 1 1 calc R . .
C25 C 0.81647(18) 0.2144(3) -0.27312(19) 0.0366(10) Uani 1 1 d . . .
H25A H 0.7961 0.2581 -0.2481 0.055 Uiso 1 1 calc R . .
H25B H 0.7908 0.1787 -0.3007 0.055 Uiso 1 1 calc R . .
H25C H 0.8416 0.2486 -0.2989 0.055 Uiso 1 1 calc R . .
C26 C 0.88174(18) 0.0801(3) -0.26665(18) 0.0332(9) Uani 1 1 d . . .
H26A H 0.9093 0.1136 -0.2894 0.050 Uiso 1 1 calc R . .
H26B H 0.8570 0.0473 -0.2969 0.050 Uiso 1 1 calc R . .
H26C H 0.8999 0.0354 -0.2377 0.050 Uiso 1 1 calc R . .
C27 C 0.86221(16) -0.0521(3) -0.07418(18) 0.0299(9) Uani 1 1 d . A .
C28 C 0.8317(2) -0.1397(3) -0.0952(2) 0.0478(12) Uani 1 1 d D . .
C29A C 0.8014(6) -0.1846(9) -0.0450(5) 0.080(2) Uani 0.544(6) 1 d PD A 1
H29A H 0.7690 -0.1477 -0.0369 0.119 Uiso 0.544(6) 1 calc PR A 1
H29B H 0.8250 -0.1889 -0.0063 0.119 Uiso 0.544(6) 1 calc PR A 1
H29C H 0.7901 -0.2468 -0.0587 0.119 Uiso 0.544(6) 1 calc PR A 1
C30A C 0.8820(5) -0.2107(7) -0.1047(5) 0.080(2) Uani 0.544(6) 1 d PD A 1
H30A H 0.8675 -0.2721 -0.1159 0.119 Uiso 0.544(6) 1 calc PR A 1
H30B H 0.9049 -0.2148 -0.0654 0.119 Uiso 0.544(6) 1 calc PR A 1
H30C H 0.9040 -0.1880 -0.1386 0.119 Uiso 0.544(6) 1 calc PR A 1
C31A C 0.8035(5) -0.1335(8) -0.1580(5) 0.080(2) Uani 0.544(6) 1 d PD A 1
H31A H 0.8286 -0.1088 -0.1881 0.119 Uiso 0.544(6) 1 calc PR A 1
H31B H 0.7718 -0.0923 -0.1562 0.119 Uiso 0.544(6) 1 calc PR A 1
H31C H 0.7911 -0.1952 -0.1716 0.119 Uiso 0.544(6) 1 calc PR A 1
C29B C 0.8310(7) -0.2123(9) -0.0446(6) 0.080(2) Uani 0.456(6) 1 d PD A 2
H29D H 0.8091 -0.2652 -0.0601 0.119 Uiso 0.456(6) 1 calc PR A 2
H29E H 0.8151 -0.1864 -0.0072 0.119 Uiso 0.456(6) 1 calc PR A 2
H29F H 0.8685 -0.2328 -0.0336 0.119 Uiso 0.456(6) 1 calc PR A 2
C30B C 0.8518(6) -0.1762(9) -0.1547(5) 0.080(2) Uani 0.456(6) 1 d PD A 2
H30D H 0.8354 -0.2369 -0.1637 0.119 Uiso 0.456(6) 1 calc PR A 2
H30E H 0.8917 -0.1822 -0.1504 0.119 Uiso 0.456(6) 1 calc PR A 2
H30F H 0.8417 -0.1335 -0.1893 0.119 Uiso 0.456(6) 1 calc PR A 2
C31B C 0.7711(5) -0.1073(9) -0.1079(6) 0.080(2) Uani 0.456(6) 1 d PD A 2
H31D H 0.7700 -0.0548 -0.1373 0.119 Uiso 0.456(6) 1 calc PR A 2
H31E H 0.7561 -0.0883 -0.0681 0.119 Uiso 0.456(6) 1 calc PR A 2
H31F H 0.7493 -0.1584 -0.1264 0.119 Uiso 0.456(6) 1 calc PR A 2
O6 O 1.0000 0.6998(5) -0.2500 0.125(3) Uani 1 2 d S B 3
H6O H 0.9681 0.7197 -0.2586 0.188 Uiso 0.50 1 d PR B 3
H6P H 0.9971 0.6407 -0.2438 0.188 Uiso 0.50 1 d PR B 3
O8 O 0.7680(4) 0.6665(8) -0.3956(5) 0.091(3) Uani 0.50 1 d PD C 3
H8O H 0.7811 0.6094 -0.3746 0.137 Uiso 0.50 1 d PRD C 3
C33 C 0.7633(6) 0.6509(7) -0.4632(6) 0.097(5) Uani 0.50 1 d PDU C 3
H33A H 0.7336 0.6061 -0.4737 0.116 Uiso 0.50 1 calc PR C 3
H33B H 0.7979 0.6247 -0.4773 0.116 Uiso 0.50 1 calc PR C 3
C34 C 0.7500 0.7500 -0.5000 0.143(6) Uani 1 2 d SD C 3
H34A H 0.7269 0.7884 -0.4744 0.215 Uiso 0.50 1 calc PR C 3
H34B H 0.7309 0.7377 -0.5410 0.215 Uiso 0.50 1 calc PR C 3
H34C H 0.7843 0.7826 -0.5064 0.215 Uiso 0.50 1 calc PR C 3

loop_
_atom_site_aniso_label
_atom_site_aniso_U_11
_atom_site_aniso_U_22
_atom_site_aniso_U_33
_atom_site_aniso_U_23
_atom_site_aniso_U_13
_atom_site_aniso_U_12
Zn1 0.0359(3) 0.0237(2) 0.0176(2) -0.00143(16) -0.00165(17) 0.00507(19)
Zn2 0.0324(3) 0.0208(2) 0.0183(2) -0.00047(16) -0.00105(17) 0.00280(18)
P1 0.0926(12) 0.0486(8) 0.0521(8) 0.0240(6) 0.0295(8) 0.0318(8)
F1 0.221(5) 0.0435(19) 0.064(2) 0.0200(17) 0.065(3) 0.032(3)
F2 0.207(5) 0.057(2) 0.061(2) 0.0138(17) 0.065(3) 0.034(3)
F3 0.073(2) 0.062(2) 0.096(3) 0.0168(19) 0.025(2) 0.0074(18)
F4 0.097(3) 0.099(3) 0.0500(19) 0.0328(18) 0.0175(18) -0.001(2)
F5 0.069(2) 0.069(2) 0.140(4) 0.011(2) 0.018(2) 0.011(2)
F6 0.140(4) 0.150(4) 0.077(3) -0.009(3) -0.009(3) 0.106(4)
O1 0.0380(15) 0.0238(14) 0.0213(13) -0.0031(10) -0.0023(11) 0.0065(11)
O2 0.0426(16) 0.0214(14) 0.0201(13) -0.0014(10) 0.0002(11) 0.0061(12)
O3 0.0459(17) 0.0302(16) 0.0219(13) -0.0008(11) -0.0059(12) -0.0015(13)
O4 0.0496(18) 0.0352(17) 0.0243(14) 0.0011(12) -0.0025(12) -0.0093(14)
O5 0.0400(16) 0.0271(15) 0.0300(14) -0.0044(12) -0.0093(12) 0.0088(12)
N1 0.038(2) 0.038(2) 0.0233(16) 0.0020(14) -0.0005(14) 0.0104(16)
N2 0.041(2) 0.0255(17) 0.0199(15) -0.0019(13) -0.0022(13) 0.0106(15)
N3 0.0337(18) 0.0253(17) 0.0222(15) -0.0015(13) -0.0024(13) 0.0002(14)
N4 0.0334(18) 0.0247(17) 0.0187(15) -0.0020(12) -0.0005(13) 0.0048(14)
C1 0.036(2) 0.044(3) 0.031(2) 0.0044(19) -0.0011(18) 0.008(2)
C2 0.040(3) 0.053(3) 0.042(3) 0.014(2) 0.004(2) 0.011(2)
C3 0.048(3) 0.063(3) 0.038(3) 0.012(2) 0.011(2) 0.028(3)
C4 0.053(3) 0.050(3) 0.030(2) 0.006(2) 0.005(2) 0.026(2)
C5 0.044(2) 0.038(2) 0.0217(19) 0.0035(17) 0.0004(17) 0.023(2)
C6 0.051(3) 0.033(2) 0.025(2) -0.0036(17) -0.0001(18) 0.019(2)
C7 0.044(2) 0.029(2) 0.0190(18) -0.0024(15) -0.0039(16) 0.0115(18)
C8 0.033(2) 0.023(2) 0.0262(19) 0.0018(15) 0.0020(16) 0.0018(16)
C9 0.049(3) 0.026(2) 0.027(2) -0.0050(16) -0.0059(18) 0.0033(19)
C10 0.051(3) 0.023(2) 0.0226(19) 0.0006(15) -0.0028(17) 0.0066(18)
C11 0.081(4) 0.028(2) 0.028(2) -0.0073(17) -0.012(2) 0.007(2)
C12 0.097(4) 0.025(2) 0.034(2) -0.0042(19) -0.007(3) 0.015(3)
C13 0.170(7) 0.027(3) 0.050(3) -0.005(2) -0.036(4) 0.018(4)
C14 0.069(3) 0.032(2) 0.025(2) -0.0026(17) -0.008(2) 0.018(2)
C15 0.045(2) 0.028(2) 0.0204(18) -0.0029(15) 0.0001(16) 0.0112(18)
C16 0.041(2) 0.024(2) 0.0226(18) -0.0022(15) 0.0023(16) 0.0080(17)
C17 0.038(2) 0.034(2) 0.0225(19) -0.0036(16) -0.0018(16) 0.0126(18)
C18 0.037(2) 0.030(2) 0.029(2) -0.0028(16) -0.0039(17) -0.0001(18)
C19 0.042(2) 0.038(2) 0.031(2) -0.0078(18) -0.0010(18) -0.0084(19)
C20 0.055(3) 0.028(2) 0.031(2) -0.0058(18) 0.0029(19) -0.015(2)
C21 0.057(3) 0.026(2) 0.0211(19) 0.0008(16) 0.0024(18) -0.001(2)
C22 0.039(2) 0.0233(19) 0.0192(17) -0.0008(14) -0.0002(15) 0.0003(17)
C23 0.044(2) 0.024(2) 0.0237(19) 0.0026(15) -0.0032(16) 0.0015(18)
C24 0.033(2) 0.031(2) 0.0209(18) -0.0014(15) -0.0060(15) 0.0030(17)
C25 0.038(2) 0.041(3) 0.029(2) -0.0032(18) -0.0112(17) 0.011(2)
C26 0.040(2) 0.035(2) 0.0239(19) -0.0065(16) -0.0053(17) 0.0033(18)
C27 0.033(2) 0.031(2) 0.026(2) -0.0019(16) 0.0007(16) -0.0006(17)
C28 0.067(3) 0.043(3) 0.032(2) 0.000(2) -0.009(2) -0.023(2)
C29A 0.118(6) 0.059(4) 0.060(3) 0.000(3) -0.011(3) -0.047(4)
C30A 0.118(6) 0.059(4) 0.060(3) 0.000(3) -0.011(3) -0.047(4)
C31A 0.118(6) 0.059(4) 0.060(3) 0.000(3) -0.011(3) -0.047(4)
C29B 0.118(6) 0.059(4) 0.060(3) 0.000(3) -0.011(3) -0.047(4)
C30B 0.118(6) 0.059(4) 0.060(3) 0.000(3) -0.011(3) -0.047(4)
C31B 0.118(6) 0.059(4) 0.060(3) 0.000(3) -0.011(3) -0.047(4)
O6 0.164(8) 0.048(4) 0.156(8) 0.000 -0.055(6) 0.000
O8 0.074(6) 0.104(8) 0.093(7) 0.003(6) -0.020(5) -0.006(6)
C33 0.065(7) 0.139(10) 0.088(8) -0.073(8) 0.017(6) -0.030(7)
C34 0.126(11) 0.25(2) 0.051(6) 0.005(9) 0.019(7) 0.005(13)

loop_
_atom_type_symbol
_atom_type_description
_atom_type_scat_dispersion_real
_atom_type_scat_dispersion_imag
_atom_type_scat_source
C C 0.0033 0.0016 'International Tables Vol C Tables 4.2.6.8 and 6.1.1.4'
H H 0.0000 0.0000 'International Tables Vol C Tables 4.2.6.8 and 6.1.1.4'
N N 0.0061 0.0033 'International Tables Vol C Tables 4.2.6.8 and 6.1.1.4'
O O 0.0106 0.0060 'International Tables Vol C Tables 4.2.6.8 and 6.1.1.4'
F F 0.0171 0.0103 'International Tables Vol C Tables 4.2.6.8 and 6.1.1.4'
P P 0.1023 0.0942 'International Tables Vol C Tables 4.2.6.8 and 6.1.1.4'
Zn Zn 0.2839 1.4301 'International Tables Vol C Tables 4.2.6.8 and 6.1.1.4'

loop_
_geom_angle_atom_site_label_1
_geom_angle_atom_site_label_2
_geom_angle_atom_site_label_3
_geom_angle
_geom_angle_site_symmetry_1
_geom_angle_site_symmetry_3
_geom_angle_publ_flag
O2 Zn1 O3 100.99(11) . . yes
O2 Zn1 O1 117.80(11) . . yes
O3 Zn1 O1 96.32(11) . . ?
O2 Zn1 N1 122.24(12) . . ?
O3 Zn1 N1 94.94(13) . . ?
O1 Zn1 N1 114.95(12) . . ?
O2 Zn1 N2 89.96(11) . . ?
O3 Zn1 N2 168.96(11) . . ?
O1 Zn1 N2 79.55(11) . . ?
N1 Zn1 N2 77.81(13) . . yes
O5 Zn2 O2 138.36(11) . . yes
O5 Zn2 O4 86.17(12) . . ?
O2 Zn2 O4 89.11(11) . . yes
O5 Zn2 N4 122.30(11) . . ?
O2 Zn2 N4 99.32(11) . . ?
O4 Zn2 N4 94.95(12) . . ?
O5 Zn2 N3 97.04(12) . . ?
O2 Zn2 N3 90.08(11) . . ?
O4 Zn2 N3 175.98(12) . . ?
N4 Zn2 N3 81.30(12) . . yes
F6 P1 F5 178.9(3) . . ?
F6 P1 F4 89.2(2) . . ?
F5 P1 F4 91.2(2) . . ?
F6 P1 F2 90.8(3) . . ?
F5 P1 F2 88.8(3) . . ?
F4 P1 F2 179.3(3) . . ?
F6 P1 F1 90.9(3) . . ?
F5 P1 F1 90.2(3) . . ?
F4 P1 F1 88.5(2) . . ?
F2 P1 F1 90.8(2) . . ?
F6 P1 F3 89.9(3) . . ?
F5 P1 F3 89.0(2) . . ?
F4 P1 F3 90.8(2) . . ?
F2 P1 F3 89.9(2) . . ?
F1 P1 F3 179.0(3) . . ?
C8 O1 Zn1 116.3(2) . . ?
C16 O2 Zn1 125.3(2) . . ?
C16 O2 Zn2 116.6(2) . . ?
Zn1 O2 Zn2 118.02(13) . . yes
C27 O3 Zn1 128.0(3) . . ?
C27 O4 Zn2 128.3(3) . . ?
C8 O5 Zn2 115.7(2) 5_755 . ?
C1 N1 C5 119.4(4) . . ?
C1 N1 Zn1 124.0(3) . . ?
C5 N1 Zn1 116.4(3) . . ?
C7 N2 C6 111.0(3) . . ?
C7 N2 C9 110.6(3) . . ?
C6 N2 C9 113.4(3) . . ?
C7 N2 Zn1 104.4(2) . . ?
C6 N2 Zn1 107.7(3) . . ?
C9 N2 Zn1 109.2(2) . . ?
C22 N3 C18 118.6(3) . . ?
C22 N3 Zn2 112.6(3) . . ?
C18 N3 Zn2 126.9(3) . . ?
C23 N4 C17 110.1(3) . . ?
C23 N4 C24 112.5(3) . . ?
C17 N4 C24 109.7(3) . . ?
C23 N4 Zn2 109.6(2) . . ?
C17 N4 Zn2 102.8(2) . . ?
C24 N4 Zn2 111.7(2) . . ?
N1 C1 C2 122.2(4) . . ?
N1 C1 H1 118.9 . . ?
C2 C1 H1 118.9 . . ?
C1 C2 C3 118.6(5) . . ?
C1 C2 H2 120.7 . . ?
C3 C2 H2 120.7 . . ?
C4 C3 C2 119.4(4) . . ?
C4 C3 H3 120.3 . . ?
C2 C3 H3 120.3 . . ?
C3 C4 C5 119.1(5) . . ?
C3 C4 H4 120.4 . . ?
C5 C4 H4 120.4 . . ?
N1 C5 C4 121.3(5) . . ?
N1 C5 C6 117.1(4) . . ?
C4 C5 C6 121.6(4) . . ?
N2 C6 C5 110.0(3) . . ?
N2 C6 H6A 109.7 . . ?
C5 C6 H6A 109.7 . . ?
N2 C6 H6B 109.7 . . ?
C5 C6 H6B 109.7 . . ?
H6A C6 H6B 108.2 . . ?
N2 C7 C8 111.3(3) . . ?
N2 C7 H7A 109.4 . . ?
C8 C7 H7A 109.4 . . ?
N2 C7 H7B 109.4 . . ?
C8 C7 H7B 109.4 . . ?
H7A C7 H7B 108.0 . . ?
O5 C8 O1 124.2(4) 5_755 . ?
O5 C8 C7 116.3(3) 5_755 . ?
O1 C8 C7 119.4(3) . . ?
N2 C9 C10 112.5(3) . . ?
N2 C9 H9A 109.1 . . ?
C10 C9 H9A 109.1 . . ?
N2 C9 H9B 109.1 . . ?
C10 C9 H9B 109.1 . . ?
H9A C9 H9B 107.8 . . ?
C11 C10 C16 119.4(4) . . ?
C11 C10 C9 120.3(4) . . ?
C16 C10 C9 120.3(3) . . ?
C10 C11 C12 121.7(4) . . ?
C10 C11 H11 119.1 . . ?
C12 C11 H11 119.1 . . ?
C14 C12 C11 117.8(4) . . ?
C14 C12 C13 120.5(4) . . ?
C11 C12 C13 121.7(4) . . ?
C12 C13 H13A 109.5 . . ?
C12 C13 H13B 109.5 . . ?
H13A C13 H13B 109.5 . . ?
C12 C13 H13C 109.5 . . ?
H13A C13 H13C 109.5 . . ?
H13B C13 H13C 109.5 . . ?
C12 C14 C15 122.0(4) . . ?
C12 C14 H14 119.0 . . ?
C15 C14 H14 119.0 . . ?
C14 C15 C16 119.2(4) . . ?
C14 C15 C17 119.8(4) . . ?
C16 C15 C17 120.8(4) . . ?
O2 C16 C10 121.1(3) . . ?
O2 C16 C15 119.2(3) . . ?
C10 C16 C15 119.7(4) . . ?
C15 C17 N4 114.4(3) . . ?
C15 C17 H17A 108.7 . . ?
N4 C17 H17A 108.7 . . ?
C15 C17 H17B 108.7 . . ?
N4 C17 H17B 108.7 . . ?
H17A C17 H17B 107.6 . . ?
N3 C18 C19 122.3(4) . . ?
N3 C18 H18 118.9 . . ?
C19 C18 H18 118.9 . . ?
C20 C19 C18 118.9(4) . . ?
C20 C19 H19 120.6 . . ?
C18 C19 H19 120.6 . . ?
C21 C20 C19 119.3(4) . . ?
C21 C20 H20 120.3 . . ?
C19 C20 H20 120.3 . . ?
C20 C21 C22 118.9(4) . . ?
C20 C21 H21 120.6 . . ?
C22 C21 H21 120.6 . . ?
N3 C22 C21 122.0(4) . . ?
N3 C22 C23 116.3(3) . . ?
C21 C22 C23 121.6(4) . . ?
N4 C23 C22 112.7(3) . . ?
N4 C23 H23A 109.1 . . ?
C22 C23 H23A 109.1 . . ?
N4 C23 H23B 109.1 . . ?
C22 C23 H23B 109.1 . . ?
H23A C23 H23B 107.8 . . ?
N4 C24 C25 114.2(3) . . ?
N4 C24 C26 110.8(3) . . ?
C25 C24 C26 110.8(3) . . ?
N4 C24 H24 106.9 . . ?
C25 C24 H24 106.9 . . ?
C26 C24 H24 106.9 . . ?
C24 C25 H25A 109.5 . . ?
C24 C25 H25B 109.5 . . ?
H25A C25 H25B 109.5 . . ?
C24 C25 H25C 109.5 . . ?
H25A C25 H25C 109.5 . . ?
H25B C25 H25C 109.5 . . ?
C24 C26 H26A 109.5 . . ?
C24 C26 H26B 109.5 . . ?
H26A C26 H26B 109.5 . . ?
C24 C26 H26C 109.5 . . ?
H26A C26 H26C 109.5 . . ?
H26B C26 H26C 109.5 . . ?
O4 C27 O3 124.7(4) . . ?
O4 C27 C28 117.3(3) . . ?
O3 C27 C28 118.0(4) . . ?
C31A C28 C30B 53.8(7) . . ?
C31A C28 C29A 116.7(7) . . ?
C30B C28 C29A 131.6(8) . . ?
C31A C28 C29B 131.9(8) . . ?
C30B C28 C29B 112.3(8) . . ?
C31A C28 C27 114.4(5) . . ?
C30B C28 C27 111.3(6) . . ?
C29A C28 C27 114.3(6) . . ?
C29B C28 C27 113.3(6) . . ?
C31A C28 C31B 55.4(7) . . ?
C30B C28 C31B 108.6(7) . . ?
C29A C28 C31B 75.3(7) . . ?
C29B C28 C31B 106.5(8) . . ?
C27 C28 C31B 104.3(6) . . ?
C31A C28 C30A 104.3(7) . . ?
C30B C28 C30A 51.4(7) . . ?
C29A C28 C30A 103.2(7) . . ?
C29B C28 C30A 71.8(8) . . ?
C27 C28 C30A 101.4(5) . . ?
C31B C28 C30A 152.4(7) . . ?
C28 C29A H29A 109.5 . . ?
C28 C29A H29B 109.5 . . ?
C28 C29A H29C 109.5 . . ?
C28 C30A H30A 109.5 . . ?
C28 C30A H30B 109.5 . . ?
C28 C30A H30C 109.5 . . ?
C28 C31A H31A 109.5 . . ?
C28 C31A H31B 109.5 . . ?
C28 C31A H31C 109.5 . . ?
C28 C29B H29D 109.5 . . ?
C28 C29B H29E 109.5 . . ?
H29D C29B H29E 109.5 . . ?
C28 C29B H29F 109.5 . . ?
H29D C29B H29F 109.5 . . ?
H29E C29B H29F 109.5 . . ?
C28 C30B H30D 109.5 . . ?
C28 C30B H30E 109.5 . . ?
H30D C30B H30E 109.5 . . ?
C28 C30B H30F 109.5 . . ?
H30D C30B H30F 109.5 . . ?
H30E C30B H30F 109.5 . . ?
C28 C31B H31D 109.5 . . ?
C28 C31B H31E 109.5 . . ?
H31D C31B H31E 109.5 . . ?
C28 C31B H31F 109.5 . . ?
H31D C31B H31F 109.5 . . ?
H31E C31B H31F 109.5 . . ?
H6O O6 H6P 106.7 . . ?
C33 O8 H8O 108.9 . . ?
O8 C33 C34 109.6(8) . . ?
O8 C33 H33A 109.8 . . ?
C34 C33 H33A 109.8 . . ?
O8 C33 H33B 109.8 . . ?
C34 C33 H33B 109.8 . . ?
H33A C33 H33B 108.2 . . ?

loop_
_geom_bond_atom_site_label_1
_geom_bond_atom_site_label_2
_geom_bond_distance
_geom_bond_site_symmetry_2
_geom_bond_publ_flag
Zn1 O2 1.956(3) . yes
Zn1 O3 2.006(3) . yes
Zn1 O1 2.022(3) . yes
Zn1 N1 2.087(3) . yes
Zn1 N2 2.221(3) . yes
Zn2 O5 1.990(3) . yes
Zn2 O2 2.004(2) . yes
Zn2 O4 2.069(3) . yes
Zn2 N4 2.102(3) . yes
Zn2 N3 2.147(3) . yes
P1 F6 1.574(5) . ?
P1 F5 1.580(4) . ?
P1 F4 1.583(3) . ?
P1 F2 1.587(4) . ?
P1 F1 1.590(4) . ?
P1 F3 1.593(4) . ?
O1 C8 1.265(5) . ?
O2 C16 1.355(5) . ?
O3 C27 1.265(5) . ?
O4 C27 1.250(5) . ?
O5 C8 1.247(5) 5_755 ?
N1 C1 1.336(6) . ?
N1 C5 1.349(5) . ?
N2 C7 1.468(5) . ?
N2 C6 1.471(5) . ?
N2 C9 1.489(5) . ?
N3 C22 1.342(5) . ?
N3 C18 1.346(5) . ?
N4 C23 1.486(5) . ?
N4 C17 1.504(5) . ?
N4 C24 1.508(5) . ?
C1 C2 1.383(6) . ?
C1 H1 0.9500 . ?
C2 C3 1.387(7) . ?
C2 H2 0.9500 . ?
C3 C4 1.378(8) . ?
C3 H3 0.9500 . ?
C4 C5 1.386(6) . ?
C4 H4 0.9500 . ?
C5 C6 1.499(7) . ?
C6 H6A 0.9900 . ?
C6 H6B 0.9900 . ?
C7 C8 1.521(5) . ?
C7 H7A 0.9900 . ?
C7 H7B 0.9900 . ?
C8 O5 1.247(5) 5_755 ?
C9 C10 1.503(5) . ?
C9 H9A 0.9900 . ?
C9 H9B 0.9900 . ?
C10 C11 1.390(6) . ?
C10 C16 1.398(5) . ?
C11 C12 1.397(6) . ?
C11 H11 0.9500 . ?
C12 C14 1.386(6) . ?
C12 C13 1.521(6) . ?
C13 H13A 0.9800 . ?
C13 H13B 0.9800 . ?
C13 H13C 0.9800 . ?
C14 C15 1.391(6) . ?
C14 H14 0.9500 . ?
C15 C16 1.402(5) . ?
C15 C17 1.503(5) . ?
C17 H17A 0.9900 . ?
C17 H17B 0.9900 . ?
C18 C19 1.382(6) . ?
C18 H18 0.9500 . ?
C19 C20 1.381(6) . ?
C19 H19 0.9500 . ?
C20 C21 1.377(6) . ?
C20 H20 0.9500 . ?
C21 C22 1.391(6) . ?
C21 H21 0.9500 . ?
C22 C23 1.508(5) . ?
C23 H23A 0.9900 . ?
C23 H23B 0.9900 . ?
C24 C25 1.525(5) . ?
C24 C26 1.529(5) . ?
C24 H24 1.0000 . ?
C25 H25A 0.9800 . ?
C25 H25B 0.9800 . ?
C25 H25C 0.9800 . ?
C26 H26A 0.9800 . ?
C26 H26B 0.9800 . ?
C26 H26C 0.9800 . ?
C27 C28 1.524(6) . ?
C28 C31A 1.469(10) . ?
C28 C30B 1.479(12) . ?
C28 C29A 1.482(11) . ?
C28 C29B 1.501(12) . ?
C28 C31B 1.565(12) . ?
C28 C30A 1.626(12) . ?
C29A H29A 0.9800 . ?
C29A H29B 0.9800 . ?
C29A H29C 0.9800 . ?
C30A H30A 0.9800 . ?
C30A H30B 0.9800 . ?
C30A H30C 0.9800 . ?
C31A H31A 0.9800 . ?
C31A H31B 0.9800 . ?
C31A H31C 0.9800 . ?
C29B H29D 0.9800 . ?
C29B H29E 0.9800 . ?
C29B H29F 0.9800 . ?
C30B H30D 0.9800 . ?
C30B H30E 0.9800 . ?
C30B H30F 0.9800 . ?
C31B H31D 0.9800 . ?
C31B H31E 0.9800 . ?
C31B H31F 0.9800 . ?
O6 H6O 0.8438 . ?
O6 H6P 0.8676 . ?
O8 C33 1.452(15) . ?
O8 H8O 0.9813 . ?
C33 C34 1.654(11) . ?
C33 H33A 0.9900 . ?
C33 H33B 0.9900 . ?
C34 H34A 0.9800 . ?
C34 H34B 0.9800 . ?
C34 H34C 0.9800 . ?

loop_
_geom_hbond_atom_site_label_D
_geom_hbond_atom_site_label_H
_geom_hbond_atom_site_label_A
_geom_hbond_distance_DH
_geom_hbond_distance_HA
_geom_hbond_distance_DA
_geom_hbond_angle_DHA
_geom_hbond_site_symmetry_A
_geom_hbond_publ_flag
O6 H6O F1 0.84 2.35 3.006(6) 135.0 . yes
O6 H6P F5 0.87 2.50 3.190(7) 136.8 . yes
O6 H6P F5 0.87 2.62 3.190(7) 124.1 2_754 yes
O8 H8O F6 0.98 2.18 2.884(11) 127.6 . yes
O8 H8O F2 0.98 2.43 3.157(11) 130.7 . yes
